data_7231978
loop_
_publ_author_name
'Zhang, Tianhe'
'Du, Jiang'
'Li, Zhimin'
'Lin, Xinyu'
'Wang, Lin'
'Yang, Li'
'Zhang, Tonglai'

_publ_section_title
;
 Alkali metal salts of 3,6-dinitramino-1,2,4,5-tetrazine: promising
 nitrogen-rich energetic materials
;
_journal_issue 4
_journal_name_full CrystEngComm
_journal_page_first 765
_journal_paper_doi 10.1039/C8CE01827H
_journal_volume 21
_journal_year 2019
_chemical_formula_moiety '0.5(C96 H48 Mo48 N8 Ni2 O176 P4 Zn16)'
_chemical_formula_sum 'C48 H24 Mo24 N4 Ni O88 P2 Zn8'
_chemical_formula_weight 5010.88
_space_group_crystal_system orthorhombic
_space_group_IT_number 69
_space_group_name_Hall '-F 2 2'
_space_group_name_H-M_alt 'F m m m'
_symmetry_space_group_name_Hall '-F 2 2'
_symmetry_space_group_name_H-M 'F m m m'
_atom_sites_solution_hydrogens geom
_atom_sites_solution_primary direct
_audit_block_doi 10.5517/ccdc.csd.cc1zjbpj
_audit_creation_date 2018-04-14
_audit_creation_method
;
Olex2 1.2
(compiled 2017.03.28 svn.r3405 for OlexSys, GUI svn.r5370)
;
_audit_update_record
;
2018-09-06 deposited with the CCDC.
2018-12-07 downloaded from the CCDC.
;
_cell_angle_alpha 90
_cell_angle_beta 90
_cell_angle_gamma 90
_cell_formula_units_Z 4
_cell_length_a 17.352(5)
_cell_length_b 23.578(7)
_cell_length_c 45.260(13)
_cell_measurement_reflns_used 9989
_cell_measurement_temperature 296(2)
_cell_measurement_theta_max 23.905
_cell_measurement_theta_min 2.348
_cell_volume 18517(9)
_computing_cell_refinement 'SAINT V8.38A (?, 2016)'
_computing_data_reduction 'SAINT V8.38A (?, 2016)'
_computing_molecular_graphics 'Olex2 (Dolomanov et al., 2009)'
_computing_publication_material 'Olex2 (Dolomanov et al., 2009)'
_computing_structure_refinement 'ShelXL (Sheldrick, 2015)'
_computing_structure_solution 'SIR2004 (Burla et al., 2007)'
_diffrn_ambient_temperature 296.15
_diffrn_measured_fraction_theta_full 0.992
_diffrn_measured_fraction_theta_max 0.992
_diffrn_measurement_device_type 'Bruker APEX-II CCD'
_diffrn_measurement_method '\f and \w scans'
_diffrn_radiation_type MoK\a
_diffrn_radiation_wavelength 0.71073
_diffrn_reflns_av_R_equivalents 0.0599
_diffrn_reflns_av_unetI/netI 0.0363
_diffrn_reflns_Laue_measured_fraction_full 0.992
_diffrn_reflns_Laue_measured_fraction_max 0.992
_diffrn_reflns_limit_h_max 19
_diffrn_reflns_limit_h_min -19
_diffrn_reflns_limit_k_max 26
_diffrn_reflns_limit_k_min -26
_diffrn_reflns_limit_l_max 51
_diffrn_reflns_limit_l_min -51
_diffrn_reflns_number 29915
_diffrn_reflns_point_group_measured_fraction_full 0.992
_diffrn_reflns_point_group_measured_fraction_max 0.992
_diffrn_reflns_theta_full 23.967
_diffrn_reflns_theta_max 23.967
_diffrn_reflns_theta_min 1.525
_diffrn_standards_number 0
_exptl_absorpt_coefficient_mu 2.760
_exptl_absorpt_correction_T_max 0.7450
_exptl_absorpt_correction_T_min 0.3766
_exptl_absorpt_correction_type multi-scan
_exptl_absorpt_process_details
'SADABS-2016/2 (Bruker,2016/2) was used for absorption correction. wR2(int) was 0.1167 before and 0.0876 after correction. The Ratio of minimum to maximum transmission is 0.5055. The \l/2 correction factor is Not present.'
_exptl_crystal_colour 'dull dark violet'
_exptl_crystal_colour_lustre dull
_exptl_crystal_colour_modifier dark
_exptl_crystal_colour_primary violet
_exptl_crystal_density_diffrn 1.797
_exptl_crystal_description plate
_exptl_crystal_F_000 9400
_exptl_crystal_size_max 0.09
_exptl_crystal_size_mid 0.08
_exptl_crystal_size_min 0.02
_platon_squeeze_details
;
TITL mo_hq80-4b_0m_a.res in Fmmm
CELL   17.3520   23.5780   45.2600     90.00     90.00     90.00
SPGR Fmmm
# Solvent Accessible Volume =      9663
# Electrons Found in S.A.V. =      3341
# Note: Atoms in Void are Labelled as Cxxx and Qxxx for all Others
C101 0.500 0.233 0.204 !       7.89 eA-3
Q102 0.750 0.253 0.227 !       5.65 eA-3
Q103 0.762 0.248 0.207 !       4.59 eA-3
Q104 0.500 0.063 0.223 !       4.43 eA-3
C105 0.333 0.233 0.194 !       3.84 eA-3
C106 0.828 0.500 0.148 !       3.72 eA-3
C107 1.000 0.403 0.440 !       3.70 eA-3
Q108 0.500 0.197 0.204 !       3.68 eA-3
C109 0.500 0.389 0.081 !       3.44 eA-3
Q110 0.159 0.499 0.250 !       3.36 eA-3
Q111 0.684 0.430 0.179 !       3.28 eA-3
Q112 0.500 0.499 0.246 !       3.28 eA-3
Q113 0.900 0.367 0.281 !       3.25 eA-3
C114 0.765 0.235 0.318 !       3.24 eA-3
C115 1.000 0.052 0.052 !       3.16 eA-3
Q116 0.178 0.420 0.274 !       3.15 eA-3
C117 0.217 0.475 0.050 !       3.07 eA-3
Q118 0.172 0.499 0.203 !       3.05 eA-3
Q119 0.107 0.372 0.234 !       3.04 eA-3
C120 0.500 0.297-0.001 !       2.98 eA-3
C121 0.295 0.500 0.012 !       2.98 eA-3
C122 0.219 0.211 0.152 !       2.98 eA-3
C123 1.000 0.139 0.042 !       2.83 eA-3
C124 0.838 0.070 0.033 !       2.81 eA-3
C125 1.000 0.104 0.034 !       2.81 eA-3
C126 1.000 0.023 0.035 !       2.79 eA-3
C127 0.719 0.312 0.113 !       2.79 eA-3
C128 0.238 0.094 0.000 !       2.78 eA-3
C129 0.836 0.498 0.012 !       2.76 eA-3
C130 0.742 0.148 0.375 !       2.76 eA-3
C131 0.173 0.405 0.137 !       2.75 eA-3
C132 0.704 0.143 0.446 !       2.72 eA-3
C133 0.774 0.164 0.133 !       2.72 eA-3
C134 0.799 0.062 0.378 !       2.69 eA-3
C135 0.962 0.088 0.069 !       2.68 eA-3
Q136 0.853 0.352-0.001 !       2.65 eA-3
Q137 0.275 0.111 0.379 !       2.65 eA-3
C138 0.159 0.453 0.130 !       2.64 eA-3
Q139 0.413 0.498 0.168 !       2.59 eA-3
C140 0.834 0.479 0.141 !       2.58 eA-3
C141 0.718 0.062 0.083 !       2.57 eA-3
Q142 1.000 0.086 0.206 !       2.56 eA-3
Q143 0.813 0.376 0.154 !       2.55 eA-3
Q144 0.186 0.288 0.187 !       2.55 eA-3
C145 0.707 0.148-0.001 !       2.53 eA-3
Q146 0.563 0.048 0.436 !       2.51 eA-3
C147 0.764 0.429 0.036 !       2.50 eA-3
C148 0.194 0.181 0.089 !       2.49 eA-3
C149 0.183 0.498 0.070 !       2.48 eA-3
C150 0.903 0.219-0.001 !       2.48 eA-3
C151 0.770 0.497 0.090 !       2.48 eA-3
Q152 0.247 0.132 0.144 !       2.46 eA-3
Q153 0.401 0.496 0.187 !       2.46 eA-3
C154 0.729 0.080 0.058 !       2.45 eA-3
C155 0.429 0.124 0.465 !       2.45 eA-3
Q156 0.190 0.147 0.121 !       2.45 eA-3
C157 0.231 0.239 0.164 !       2.41 eA-3
Q158 0.500 0.345 0.344 !       2.40 eA-3
C159 0.871 0.498 0.133 !       2.39 eA-3
Q160 0.279 0.498 0.348 !       2.38 eA-3
C161 0.248 0.413 0.025 !       2.38 eA-3
C162 0.720 0.500 0.434 !       2.36 eA-3
Q163 0.729 0.499 0.227 !       2.36 eA-3
C164 0.251 0.424 0.107 !       2.35 eA-3
Q165 1.000 0.228 0.248 !       2.35 eA-3
C166 0.809 0.453 0.146 !       2.34 eA-3
Q167 0.597 0.242 0.449 !       2.33 eA-3
Q168 0.261 0.335 0.155 !       2.31 eA-3
C169 0.250 0.253 0.422 !       2.29 eA-3
C170 0.130 0.125 0.000 !       2.29 eA-3
Q171 0.949 0.258 0.237 !       2.29 eA-3
C172 0.691 0.167 0.144 !       2.28 eA-3
C173 1.000 0.087 0.012 !       2.27 eA-3
Q174 0.500 0.141 0.202 !       2.26 eA-3
C175 0.455 0.500 0.000 !       2.26 eA-3
C176 0.936 0.029 0.043 !       2.24 eA-3
C177 0.286 0.228 0.489 !       2.23 eA-3
C178 0.975 0.368 0.437 !       2.22 eA-3
Q179 1.000 0.466 0.156 !       2.22 eA-3
C180 0.283 0.023 0.001 !       2.21 eA-3
Q181 0.500 0.060 0.176 !       2.20 eA-3
C182 0.229 0.141 0.012 !       2.19 eA-3
Q183 0.500 0.369 0.322 !       2.19 eA-3
Q184 0.866 0.501 0.109 !       2.19 eA-3
C185 0.184 0.500 0.121 !       2.19 eA-3
Q186 0.500 0.079 0.138 !       2.19 eA-3
Q187 0.534 0.318 0.097 !       2.18 eA-3
C188 0.728 0.471 0.032 !       2.18 eA-3
Q189 0.305 0.468 0.243 !       2.18 eA-3
C190 0.054 0.424 0.454 !       2.17 eA-3
C191 0.909 0.420 0.456 !       2.17 eA-3
Q192 0.248 0.190 0.173 !       2.16 eA-3
Q193 0.500 0.163 0.291 !       2.14 eA-3
C194 0.634 0.374 0.065 !       2.13 eA-3
Q195 0.500 0.391 0.340 !       2.13 eA-3
C196 0.246 0.108 0.043 !       2.12 eA-3
C197 0.780 0.402 0.020 !       2.12 eA-3
Q198 0.246 0.219 0.196 !       2.12 eA-3
Q199 0.891 0.187 0.336 !       2.12 eA-3
;
_refine_diff_density_max 4.175
_refine_diff_density_min -3.018
_refine_diff_density_rms 0.414
_refine_ls_extinction_method none
_refine_ls_goodness_of_fit_ref 1.147
_refine_ls_hydrogen_treatment constr
_refine_ls_matrix_type full
_refine_ls_number_parameters 235
_refine_ls_number_reflns 3893
_refine_ls_number_restraints 279
_refine_ls_restrained_S_all 1.120
_refine_ls_R_factor_all 0.1517
_refine_ls_R_factor_gt 0.1238
_refine_ls_shift/su_max 0.001
_refine_ls_shift/su_mean 0.000
_refine_ls_structure_factor_coef Fsqd
_refine_ls_weighting_details 'w=1/[\s^2^(Fo^2^)+(0.0558P)^2^+9992.3027P] where P=(Fo^2^+2Fc^2^)/3'
_refine_ls_weighting_scheme calc
_refine_ls_wR_factor_gt 0.2686
_refine_ls_wR_factor_ref 0.2888
_reflns_Friedel_coverage 0.000
_reflns_number_gt 3170
_reflns_number_total 3893
_reflns_threshold_expression 'I > 2\s(I)'
_cod_data_source_file c8ce01827h2.cif
_cod_data_source_block Ni-PMOF
_cod_depositor_comments 'Adding full bibliography for 7231971--7231978.cif.'
_cod_original_cell_volume 18518(9)
_cod_database_code 7231978
_shelx_shelxl_version_number 2016/4
_shelx_space_group_comment
;
The symmetry employed for this shelxl refinement is uniquely defined
by the following loop, which should always be used as a source of
symmetry information in preference to the above space-group names.
They are only intended as comments.
;
_shelx_estimated_absorpt_t_max 0.947
_shelx_estimated_absorpt_t_min 0.789
_olex2_refinement_description
;
1. Fixed Uiso
 At 1.2 times of:
  All C(H) groups
2. Restrained planarity
 C4_$1, C3_$1, C2, C4, C3, C5
 with sigma of 0.01
3. Uiso/Uaniso restraints and constraints
N1 \\sim N2 \\sim C7 \\sim C6 \\sim C8 \\sim C9 \\sim C5 \\sim O1 \\sim C1
\\sim C2 \\sim C4 \\sim C3 \\sim C10: within 1.7A with sigma of 0.01 and sigma
for terminal atoms of 0.02
O15 \\sim O4 \\sim O5 \\sim O13 \\sim O6 \\sim O3 \\sim P1 \\sim O2 \\sim O7
\\sim O12 \\sim O11 \\sim O8 \\sim O10 \\sim O9 \\sim O14: within 3.2A with
sigma of 0.01 and sigma for terminal atoms of 0.02
Uanis(P1) \\sim Ueq: with sigma of 0.01 and sigma for terminal atoms of 0.02
Uanis(O7) \\sim Ueq: with sigma of 0.005 and sigma for terminal atoms of 0.01
Uanis(O2) \\sim Ueq: with sigma of 0.005 and sigma for terminal atoms of 0.01
Uanis(O13) \\sim Ueq: with sigma of 0.01 and sigma for terminal atoms of 0.02
4.a Aromatic/amide H refined with riding coordinates:
 C6(H6), C4(H4), C3(H3), C10(H10)
;
_platon_squeeze_void_probe_radius 1.20
_olex2_submission_special_instructions 'No special instructions were received'

loop_
_space_group_symop_operation_xyz
'x, y, z'
'-x, -y, z'
'-x, y, -z'
'x, -y, -z'
'x, y+1/2, z+1/2'
'-x, -y+1/2, z+1/2'
'-x, y+1/2, -z+1/2'
'x, -y+1/2, -z+1/2'
'x+1/2, y, z+1/2'
'-x+1/2, -y, z+1/2'
'-x+1/2, y, -z+1/2'
'x+1/2, -y, -z+1/2'
'x+1/2, y+1/2, z'
'-x+1/2, -y+1/2, z'
'-x+1/2, y+1/2, -z'
'x+1/2, -y+1/2, -z'
'-x, -y, -z'
'x, y, -z'
'x, -y, z'
'-x, y, z'
'-x, -y+1/2, -z+1/2'
'x, y+1/2, -z+1/2'
'x, -y+1/2, z+1/2'
'-x, y+1/2, z+1/2'
'-x+1/2, -y, -z+1/2'
'x+1/2, y, -z+1/2'
'x+1/2, -y, z+1/2'
'-x+1/2, y, z+1/2'
'-x+1/2, -y+1/2, -z'
'x+1/2, y+1/2, -z'
'x+1/2, -y+1/2, z'
'-x+1/2, y+1/2, z'

loop_
_atom_site_label
_atom_site_type_symbol
_atom_site_fract_x
_atom_site_fract_y
_atom_site_fract_z
_atom_site_U_iso_or_equiv
_atom_site_adp_type
_atom_site_occupancy
_atom_site_site_symmetry_order
_atom_site_calc_flag
_atom_site_refinement_flags_posn
_atom_site_refinement_flags_adp
_atom_site_refinement_flags_occupancy
Mo01 Mo 0.500000 0.56781(11) 0.70011(6) 0.0205(7) Uani 1 2 d S T P
Mo02 Mo 0.60113(9) 0.63025(7) 0.75671(5) 0.0216(5) Uani 1 1 d . . .
Mo03 Mo 0.67663(9) 0.57437(7) 0.79734(4) 0.0199(5) Uani 1 1 d . . .
Mo04 Mo 0.59175(17) 0.500000 0.85405(7) 0.0359(8) Uani 1 2 d S T P
Zn2 Zn 0.66850(17) 0.500000 0.72561(8) 0.0172(8) Uani 1 2 d S T P
Zn1 Zn 0.500000 0.62541(18) 0.82934(10) 0.0365(11) Uani 1 2 d S T P
Ni1 Ni 0.500000 1.000000 1.000000 0.048(3) Uani 1 8 d S T P
P1 P 0.500000 0.500000 0.7770(2) 0.0086(19) Uani 1 4 d S TU P
O7 O 0.6672(7) 0.5630(5) 0.7548(3) 0.014(2) Uani 1 1 d . U .
O14 O 0.7360(11) 0.500000 0.7979(5) 0.021(3) Uani 1 2 d S TU P
O9 O 0.4291(11) 0.500000 0.7033(5) 0.021(4) Uani 1 2 d S TU P
O3 O 0.5726(10) 0.500000 0.7963(4) 0.019(2) Uani 1 2 d S TU P
O8 O 0.5801(8) 0.6134(6) 0.7139(3) 0.025(3) Uani 1 1 d . U .
O2 O 0.500000 0.4467(8) 0.7568(4) 0.017(4) Uani 1 2 d S TU P
O6 O 0.5854(8) 0.6233(6) 0.7990(3) 0.022(2) Uani 1 1 d . U .
O13 O 0.7510(8) 0.6177(6) 0.8021(3) 0.021(3) Uani 1 1 d . U .
O5 O 0.6545(8) 0.5587(6) 0.8401(3) 0.027(2) Uani 1 1 d . U .
O4 O 0.500000 0.5481(9) 0.8509(5) 0.028(3) Uani 1 2 d S TU P
O12 O 0.6628(8) 0.6853(6) 0.7521(4) 0.029(3) Uani 1 1 d . U .
O11 O 0.500000 0.6709(9) 0.7559(5) 0.027(3) Uani 1 2 d S TU P
O15 O 0.6068(14) 0.500000 0.8909(5) 0.043(5) Uani 1 2 d S TU P
N1 N 0.500000 1.000000 0.9572(12) 0.077(8) Uani 1 4 d S TU P
N2 N 0.500000 0.920(2) 1.000000 0.084(9) Uani 1 4 d S TU P
C7 C 0.500000 0.955(2) 0.9388(11) 0.081(7) Uani 1 2 d S TU P
C6 C 0.500000 0.9717(19) 0.9078(11) 0.079(8) Uani 1 2 d S TU P
H6 H 0.500000 0.947949 0.891422 0.095 Uiso 1 2 calc RS T P
O10 O 0.500000 0.5772(9) 0.6632(5) 0.028(4) Uani 1 2 d S TU P
C8 C 0.500000 0.901(2) 0.9450(12) 0.091(7) Uani 1 2 d S TU P
C9 C 0.500000 0.882(2) 0.9748(12) 0.088(7) Uani 1 2 d S TU P
C5 C 0.500000 0.853(2) 0.9246(11) 0.104(7) Uani 1 2 d S TU P
O1 O 0.558(2) 0.6849(13) 0.8583(7) 0.139(9) Uani 1 1 d . U .
C1 C 0.500000 0.710(3) 0.8654(17) 0.136(9) Uani 1 2 d S TU P
C2 C 0.500000 0.758(2) 0.8832(10) 0.132(9) Uani 1 2 d S TU P
C4 C 0.565(3) 0.8283(14) 0.9138(7) 0.119(8) Uani 1 1 d . U .
H4 H 0.613092 0.841369 0.919542 0.143 Uiso 1 1 calc R . .
C3 C 0.558(3) 0.7811(13) 0.8933(7) 0.128(8) Uani 1 1 d . U .
H3 H 0.604557 0.766176 0.886782 0.154 Uiso 1 1 calc R . .
C10 C 0.500000 0.828(2) 0.9857(11) 0.091(9) Uani 1 2 d S TU P
H10 H 0.500000 0.795675 0.974157 0.109 Uiso 1 2 calc RS T P

loop_
_atom_site_aniso_label
_atom_site_aniso_U_11
_atom_site_aniso_U_22
_atom_site_aniso_U_33
_atom_site_aniso_U_23
_atom_site_aniso_U_13
_atom_site_aniso_U_12
Mo01 0.0081(12) 0.0217(14) 0.0317(16) 0.0098(12) 0.000 0.000
Mo02 0.0033(8) 0.0053(8) 0.0563(14) 0.0000(8) 0.0007(8) 0.0007(7)
Mo03 0.0066(9) 0.0151(9) 0.0379(12) -0.0080(8) 0.0015(7) 0.0007(7)
Mo04 0.0183(15) 0.062(2) 0.0274(16) 0.000 0.0008(12) 0.000
Zn2 0.0039(15) 0.0148(16) 0.033(2) 0.000 0.0031(14) 0.000
Zn1 0.0170(19) 0.044(2) 0.049(3) -0.024(2) 0.000 0.000
Ni1 0.111(10) 0.018(5) 0.015(5) 0.000 0.000 0.000
P1 0.002(4) 0.005(4) 0.019(4) 0.000 0.000 0.000
O7 0.006(3) 0.011(3) 0.026(4) 0.000(3) -0.001(3) 0.006(3)
O14 0.010(5) 0.015(5) 0.037(6) 0.000 -0.001(5) 0.000
O9 0.009(8) 0.025(9) 0.030(10) 0.000 -0.006(7) 0.000
O3 0.005(4) 0.018(4) 0.033(5) 0.000 -0.003(4) 0.000
O8 0.010(5) 0.020(5) 0.044(6) 0.005(5) 0.005(5) 0.000(4)
O2 0.005(6) 0.011(6) 0.034(7) 0.001(6) 0.000 0.000
O6 0.010(4) 0.017(4) 0.039(5) -0.010(4) -0.009(4) 0.004(4)
O13 0.007(5) 0.019(5) 0.038(6) -0.011(5) 0.000(5) -0.007(5)
O5 0.014(5) 0.030(5) 0.037(5) -0.010(4) 0.000(4) 0.001(4)
O4 0.016(6) 0.030(7) 0.038(7) -0.006(6) 0.000 0.000
O12 0.011(5) 0.018(6) 0.057(7) -0.007(6) 0.005(6) -0.005(5)
O11 0.011(6) 0.020(6) 0.051(7) -0.005(6) 0.000 0.000
O15 0.026(10) 0.063(11) 0.041(11) 0.000 0.002(9) 0.000
N1 0.14(2) 0.042(14) 0.048(15) 0.000 0.000 0.000
N2 0.15(2) 0.033(14) 0.070(16) 0.000 0.000 0.000
C7 0.142(18) 0.044(11) 0.056(13) -0.016(8) 0.000 0.000
C6 0.14(2) 0.041(13) 0.055(15) -0.016(11) 0.000 0.000
O10 0.006(8) 0.029(10) 0.050(11) -0.006(9) 0.000 0.000
C8 0.150(17) 0.051(10) 0.071(12) -0.024(8) 0.000 0.000
C9 0.150(19) 0.040(11) 0.073(14) -0.014(8) 0.000 0.000
C5 0.159(18) 0.067(12) 0.087(13) -0.040(10) 0.000 0.000
O1 0.20(2) 0.094(16) 0.117(16) -0.086(13) 0.006(9) 0.001(9)
C1 0.20(2) 0.094(16) 0.117(16) -0.079(13) 0.000 0.000
C2 0.19(2) 0.091(15) 0.115(15) -0.076(13) 0.000 0.000
C4 0.170(19) 0.082(13) 0.104(14) -0.055(11) 0.001(8) 0.002(8)
C3 0.180(19) 0.091(14) 0.113(14) -0.068(12) 0.002(8) 0.004(8)
C10 0.15(2) 0.042(13) 0.077(16) -0.017(12) 0.000 0.000

loop_
_atom_type_symbol
_atom_type_description
_atom_type_scat_dispersion_real
_atom_type_scat_dispersion_imag
_atom_type_scat_source
C C 0.0033 0.0016 'International Tables Vol C Tables 4.2.6.8 and 6.1.1.4'
H H 0.0000 0.0000 'International Tables Vol C Tables 4.2.6.8 and 6.1.1.4'
Mo Mo -1.6832 0.6857 'International Tables Vol C Tables 4.2.6.8 and 6.1.1.4'
N N 0.0061 0.0033 'International Tables Vol C Tables 4.2.6.8 and 6.1.1.4'
Ni Ni 0.3393 1.1124 'International Tables Vol C Tables 4.2.6.8 and 6.1.1.4'
O O 0.0106 0.0060 'International Tables Vol C Tables 4.2.6.8 and 6.1.1.4'
P P 0.1023 0.0942 'International Tables Vol C Tables 4.2.6.8 and 6.1.1.4'
Zn Zn 0.2839 1.4301 'International Tables Vol C Tables 4.2.6.8 and 6.1.1.4'

loop_
_citation_id
_citation_doi
_citation_year
1 10.1038/s41467-018-06938-z 2018

loop_
_geom_angle_atom_site_label_1
_geom_angle_atom_site_label_2
_geom_angle_atom_site_label_3
_geom_angle
_geom_angle_site_symmetry_1
_geom_angle_site_symmetry_3
O9 Mo01 Mo01 37.8(4) 2_665 2_665
O9 Mo01 Mo01 37.8(4) . 2_665
O9 Mo01 O9 74.9(8) 2_665 .
O8 Mo01 Mo01 125.2(4) . 2_665
O8 Mo01 Mo01 125.2(4) 20_655 2_665
O8 Mo01 O9 152.2(7) 20_655 2_665
O8 Mo01 O9 88.8(6) . 2_665
O8 Mo01 O9 152.2(7) . .
O8 Mo01 O9 88.8(6) 20_655 .
O8 Mo01 O8 96.3(9) . 20_655
O10 Mo01 Mo01 97.5(7) . 2_665
O10 Mo01 O9 100.1(8) . .
O10 Mo01 O9 100.1(8) . 2_665
O10 Mo01 O8 104.9(7) . .
O10 Mo01 O8 104.9(7) . 20_655
O7 Mo02 Mo03 48.0(4) . .
O7 Mo02 O8 84.4(6) . .
O7 Mo02 O11 154.2(6) . .
O8 Mo02 Mo03 132.0(4) . .
O6 Mo02 Mo03 48.2(4) . .
O6 Mo02 O7 93.4(6) . .
O6 Mo02 O8 155.2(6) . .
O6 Mo02 O11 86.3(8) . .
O12 Mo02 Mo03 99.0(6) . .
O12 Mo02 O7 104.2(6) . .
O12 Mo02 O8 98.5(7) . .
O12 Mo02 O6 105.9(7) . .
O12 Mo02 O11 100.7(7) . .
O11 Mo02 Mo03 133.9(7) . .
O11 Mo02 O8 85.3(8) . .
O7 Mo03 Mo02 48.2(3) . .
O7 Mo03 O14 86.3(7) . .
O7 Mo03 O3 80.0(6) . .
O7 Mo03 O6 92.9(6) . .
O7 Mo03 O5 155.5(6) . .
O14 Mo03 Mo02 134.2(6) . .
O14 Mo03 O3 76.3(5) . .
O3 Mo03 Mo02 88.8(4) . .
O6 Mo03 Mo02 47.6(4) . .
O6 Mo03 O14 156.3(6) . .
O6 Mo03 O3 80.3(5) . .
O6 Mo03 O5 85.3(6) . .
O13 Mo03 Mo02 99.9(5) . .
O13 Mo03 O7 106.2(6) . .
O13 Mo03 O14 97.8(7) . .
O13 Mo03 O3 171.3(6) . .
O13 Mo03 O6 105.1(6) . .
O13 Mo03 O5 97.8(6) . .
O5 Mo03 Mo02 132.5(4) . .
O5 Mo03 O14 85.7(7) . .
O5 Mo03 O3 75.7(6) . .
O5 Mo04 Mo04 125.6(5) 19_565 2_665
O5 Mo04 Mo04 125.6(4) . 2_665
O5 Mo04 O5 95.4(9) 19_565 .
O5 Mo04 O4 151.3(8) 19_565 .
O5 Mo04 O4 151.3(8) . 2_665
O5 Mo04 O4 91.2(7) . .
O5 Mo04 O4 91.2(7) 19_565 2_665
O4 Mo04 Mo04 35.7(5) 2_665 2_665
O4 Mo04 Mo04 35.7(5) . 2_665
O4 Mo04 O4 70.7(11) . 2_665
O15 Mo04 Mo04 98.9(8) . 2_665
O15 Mo04 O5 104.0(7) . 19_565
O15 Mo04 O5 104.0(7) . .
O15 Mo04 O4 101.4(9) . .
O15 Mo04 O4 101.4(9) . 2_665
O7 Zn2 O7 96.7(8) . 19_565
O14 Zn2 O7 111.6(5) 25_666 19_565
O14 Zn2 O7 111.6(5) 25_666 .
O14 Zn2 O9 116.5(8) 25_666 2_665
O9 Zn2 O7 109.3(5) 2_665 .
O9 Zn2 O7 109.3(5) 2_665 19_565
Zn1 Zn1 O6 0(10) 20_655 .
Zn1 Zn1 O6 0(10) 20_655 20_655
Zn1 Zn1 O4 0(10) 20_655 .
Zn1 Zn1 O1 0(10) 20_655 .
Zn1 Zn1 O1 0(10) 20_655 20_655
O6 Zn1 O6 94.3(8) 20_655 .
O6 Zn1 O4 107.4(6) . .
O6 Zn1 O4 107.4(6) 20_655 .
O6 Zn1 O1 95.1(11) . .
O6 Zn1 O1 140.0(11) 20_655 .
O6 Zn1 O1 140.0(11) . 20_655
O6 Zn1 O1 95.1(11) 20_655 20_655
O4 Zn1 O1 106.6(11) . 20_655
O4 Zn1 O1 106.6(11) . .
O1 Zn1 O1 55(2) 20_655 .
N1 Ni1 N1 180.00(3) . 17_677
N2 Ni1 N1 90.000(6) 17_677 17_677
N2 Ni1 N1 90.000(6) . 17_677
N2 Ni1 N1 90.000(6) 17_677 .
N2 Ni1 N1 90.000(6) . .
N2 Ni1 N2 180.000(16) 17_677 .
O3 P1 O3 110.4(16) . 2_665
O3 P1 O2 109.6(5) . 2_665
O3 P1 O2 109.6(5) . .
O3 P1 O2 109.6(5) 2_665 .
O3 P1 O2 109.6(5) 2_665 2_665
O2 P1 O2 108.0(15) . 2_665
Mo02 O7 Zn2 129.9(7) . .
Mo03 O7 Mo02 83.8(5) . .
Mo03 O7 Zn2 139.3(7) . .
Mo03 O14 Mo03 119.1(9) . 19_565
Zn2 O14 Mo03 114.8(6) 25_666 19_565
Zn2 O14 Mo03 114.8(6) 25_666 .
Mo01 O9 Mo01 104.5(8) 2_665 .
Zn2 O9 Mo01 124.0(6) 2_665 2_665
Zn2 O9 Mo01 124.0(6) 2_665 .
Mo03 O3 Mo03 88.3(6) . 19_565
P1 O3 Mo03 126.9(6) . .
P1 O3 Mo03 126.9(6) . 19_565
Mo01 O8 Mo02 124.9(7) . .
Mo02 O6 Mo03 84.2(6) . .
Mo02 O6 Zn1 140.5(7) . .
Mo02 O6 Zn1 140.5(7) . 20_655
Mo03 O6 Zn1 129.2(8) . 20_655
Mo03 O6 Zn1 129.2(8) . .
Zn1 O6 Zn1 0.0(3) 20_655 .
Mo04 O5 Mo03 124.9(8) . .
Mo04 O4 Mo04 108.7(11) . 2_665
Mo04 O4 Zn1 123.0(6) . .
Mo04 O4 Zn1 123.0(6) 2_665 20_655
Mo04 O4 Zn1 123.0(6) 2_665 .
Mo04 O4 Zn1 123.0(6) . 20_655
Zn1 O4 Zn1 0.0(2) . 20_655
Mo02 O11 Mo02 122.7(10) 20_655 .
C7 N1 Ni1 128(3) . .
C7 N1 Ni1 128(3) 2_675 .
C7 N1 C7 104(6) . 2_675
C9 N2 Ni1 129(3) . .
C9 N2 Ni1 129(3) 18_557 .
C9 N2 C9 103(5) 18_557 .
N1 C7 C6 112(4) . .
C8 C7 N1 130(5) . .
C8 C7 C6 118(4) . .
C6 C6 C7 106(3) 2_675 .
C7 C8 C9 121(5) . .
C7 C8 C5 129(5) . .
C9 C8 C5 110(4) . .
C8 C9 N2 123(4) . .
C10 C9 N2 107(5) . .
C10 C9 C8 130(5) . .
C4 C5 C8 124(3) . .
C4 C5 C8 124(3) 20_655 .
C4 C5 C4 112(5) 20_655 .
Zn1 O1 Zn1 0.00(18) 20_655 .
C1 O1 Zn1 95(3) . 20_655
C1 O1 Zn1 95(3) . .
O1 C1 O1 112(6) . 20_655
O1 C1 C2 124(3) 20_655 .
O1 C1 C2 124(3) . .
C3 C2 C1 125(3) 20_655 .
C3 C2 C1 125(3) . .
C3 C2 C3 109(6) . 20_655
C5 C4 C3 119(5) . .
C2 C3 C4 130(5) . .
C10 C10 C9 111(3) 18_557 .

loop_
_geom_bond_atom_site_label_1
_geom_bond_atom_site_label_2
_geom_bond_distance
_geom_bond_site_symmetry_2
Mo01 Mo01 3.198(5) 2_665
Mo01 O9 2.022(12) .
Mo01 O9 2.022(12) 2_665
Mo01 O8 1.865(14) .
Mo01 O8 1.865(14) 20_655
Mo01 O10 1.68(2) .
Mo02 Mo03 2.614(3) .
Mo02 O7 1.960(12) .
Mo02 O8 2.010(16) .
Mo02 O6 1.940(15) .
Mo02 O12 1.695(14) .
Mo02 O11 2.000(10) .
Mo03 O7 1.953(13) .
Mo03 O14 2.034(10) .
Mo03 O3 2.518(13) .
Mo03 O6 1.960(13) .
Mo03 O13 1.661(13) .
Mo03 O5 2.009(15) .
Mo04 Mo04 3.184(6) 2_665
Mo04 O5 1.870(15) 19_565
Mo04 O5 1.870(15) .
Mo04 O4 1.960(13) 2_665
Mo04 O4 1.960(13) .
Mo04 O15 1.69(2) .
Zn2 O7 1.986(13) 19_565
Zn2 O7 1.986(13) .
Zn2 O14 1.97(2) 25_666
Zn2 O9 1.97(2) 2_665
Zn1 Zn1 0.000(11) 20_655
Zn1 O6 2.021(15) 20_655
Zn1 O6 2.021(15) .
Zn1 O4 2.07(2) .
Zn1 O1 2.16(3) 20_655
Zn1 O1 2.16(3) .
Ni1 N1 1.94(5) 17_677
Ni1 N1 1.94(5) .
Ni1 N2 1.88(5) 17_677
Ni1 N2 1.88(5) .
P1 O3 1.533(19) .
P1 O3 1.533(19) 2_665
P1 O2 1.55(2) 2_665
P1 O2 1.55(2) .
O14 Mo03 2.034(10) 19_565
O14 Zn2 1.97(2) 25_666
O9 Mo01 2.022(12) 2_665
O9 Zn2 1.97(2) 2_665
O3 Mo03 2.518(13) 19_565
O6 Zn1 2.021(15) 20_655
O4 Mo04 1.960(13) 2_665
O4 Zn1 2.07(2) 20_655
O11 Mo02 2.000(10) 20_655
N1 C7 1.36(5) 2_675
N1 C7 1.36(5) .
N2 C9 1.46(6) 18_557
N2 C9 1.46(6) .
C7 C6 1.46(7) .
C7 C8 1.29(7) .
C6 C6 1.33(9) 2_675
C8 C9 1.43(7) .
C8 C5 1.47(7) .
C9 C10 1.35(7) .
C5 C4 1.36(5) 20_655
C5 C4 1.36(5) .
O1 Zn1 2.16(3) 20_655
O1 C1 1.20(4) .
C1 O1 1.20(4) 20_655
C1 C2 1.39(8) .
C2 C3 1.23(5) .
C2 C3 1.23(5) 20_655
C4 C3 1.45(5) .
C10 C10 1.29(10) 18_557

loop_
_platon_squeeze_void_nr
_platon_squeeze_void_average_x
_platon_squeeze_void_average_y
_platon_squeeze_void_average_z
_platon_squeeze_void_volume
_platon_squeeze_void_count_electrons
_platon_squeeze_void_content
1 -0.007 -0.004 0.000 4834 1680 ' '
2 -0.009 0.186 0.500 4835 1680 ' '
